data_2223565
loop_
_publ_author_name
'Hu, Dong-Yue'
'Chu, Xiao-Wei'
'Qu, Zhi-Rong'

_publ_section_title
;
 5-<i>p</i>-Tolyl-1<i>H</i>-tetrazole
;
_journal_issue 10
_journal_name_full 'Acta Crystallographica Section E'
_journal_page_first o2463
_journal_paper_doi 10.1107/S1600536809036411
_journal_volume 65
_journal_year 2009
_chemical_formula_iupac 'C8 H8 N4'
_chemical_formula_moiety 'C8 H8 N4'
_chemical_formula_sum 'C8 H8 N4'
_chemical_formula_weight 160.18
_chemical_name_systematic
;
5-<i>p</i>-tolyl-1<i>H</i>-tetrazole
;
_space_group_IT_number 57
_symmetry_cell_setting orthorhombic
_symmetry_space_group_name_Hall '-P 2c 2b'
_symmetry_space_group_name_H-M 'P b c m'
_atom_sites_solution_hydrogens geom
_atom_sites_solution_primary direct
_atom_sites_solution_secondary difmap
_audit_creation_method SHELXL-97
_cell_angle_alpha 90.00
_cell_angle_beta 90.00
_cell_angle_gamma 90.00
_cell_formula_units_Z 4
_cell_length_a 4.5370(15)
_cell_length_b 17.729(5)
_cell_length_c 9.778(2)
_cell_measurement_reflns_used 1044
_cell_measurement_temperature 293(2)
_cell_measurement_theta_max 27.4372
_cell_measurement_theta_min 3.0324
_cell_volume 786.5(4)
_computing_cell_refinement 'CrystalClear (Rigaku 2005)'
_computing_data_collection 'CrystalClear (Rigaku 2005)'
_computing_data_reduction 'CrystalClear (Rigaku 2005)'
_computing_molecular_graphics 'SHELXTL (Sheldrick, 2008)'
_computing_publication_material 'PRPKAPPA (Ferguson, 1999)'
_computing_structure_refinement 'SHELXL-97 (Sheldrick, 2008)'
_computing_structure_solution 'SHELXS-97 (Sheldrick, 2008)'
_diffrn_ambient_temperature 293(2)
_diffrn_detector_area_resol_mean 13.6612
_diffrn_measured_fraction_theta_full 0.999
_diffrn_measured_fraction_theta_max 0.999
_diffrn_measurement_device_type 'Rigaku, SCXmini'
_diffrn_measurement_method CCD_Profile_fitting
_diffrn_radiation_monochromator graphite
_diffrn_radiation_source 'fine-focus sealed tube'
_diffrn_radiation_type MoK\a
_diffrn_radiation_wavelength 0.71073
_diffrn_reflns_av_R_equivalents 0.0402
_diffrn_reflns_av_sigmaI/netI 0.0208
_diffrn_reflns_limit_h_max 5
_diffrn_reflns_limit_h_min -5
_diffrn_reflns_limit_k_max 22
_diffrn_reflns_limit_k_min -23
_diffrn_reflns_limit_l_max 12
_diffrn_reflns_limit_l_min -12
_diffrn_reflns_number 7310
_diffrn_reflns_theta_full 27.45
_diffrn_reflns_theta_max 27.45
_diffrn_reflns_theta_min 3.10
_diffrn_standards_decay_% 0
_diffrn_standards_number 0
_exptl_absorpt_coefficient_mu 0.089
_exptl_absorpt_correction_T_max 0.9828
_exptl_absorpt_correction_T_min 0.9810
_exptl_absorpt_correction_type multi-scan
_exptl_absorpt_process_details 'CrystalClear (Rigaku, 2005)'
_exptl_crystal_colour 'pale yellow'
_exptl_crystal_density_diffrn 1.353
_exptl_crystal_density_method 'not measured'
_exptl_crystal_description Block
_exptl_crystal_F_000 336
_exptl_crystal_size_max 0.20
_exptl_crystal_size_mid 0.20
_exptl_crystal_size_min 0.20
_refine_diff_density_max 0.172
_refine_diff_density_min -0.161
_refine_ls_extinction_coef 0.023(5)
_refine_ls_extinction_expression Fc^*^=kFc[1+0.001xFc^2^\l^3^/sin(2\q)]^-1/4^
_refine_ls_extinction_method SHELXL
_refine_ls_goodness_of_fit_ref 1.122
_refine_ls_hydrogen_treatment mixed
_refine_ls_matrix_type full
_refine_ls_number_parameters 66
_refine_ls_number_reflns 946
_refine_ls_number_restraints 0
_refine_ls_restrained_S_all 1.122
_refine_ls_R_factor_all 0.0598
_refine_ls_R_factor_gt 0.0483
_refine_ls_shift/su_max 0.000
_refine_ls_shift/su_mean 0.000
_refine_ls_structure_factor_coef Fsqd
_refine_ls_weighting_details 'calc w=1/[\s^2^(Fo^2^)+(0.0438P)^2^+0.1774P] where P=(Fo^2^+2Fc^2^)/3'
_refine_ls_weighting_scheme calc
_refine_ls_wR_factor_gt 0.1088
_refine_ls_wR_factor_ref 0.1154
_reflns_number_gt 792
_reflns_number_total 946
_reflns_threshold_expression I>2\s(I)
_cod_data_source_file su2134.cif
_cod_data_source_block I
_cod_database_code 2223565
_cod_database_fobs_code 2223565

loop_
_symmetry_equiv_pos_as_xyz
'x, y, z'
'-x, -y, z+1/2'
'x, -y+1/2, -z'
'-x, y+1/2, -z+1/2'
'-x, -y, -z'
'x, y, -z-1/2'
'-x, y-1/2, z'
'x, -y-1/2, z-1/2'

loop_
_atom_site_type_symbol
_atom_site_label
_atom_site_fract_x
_atom_site_fract_y
_atom_site_fract_z
_atom_site_U_iso_or_equiv
_atom_site_adp_type
_atom_site_calc_flag
_atom_site_refinement_flags
_atom_site_occupancy
_atom_site_disorder_assembly
_atom_site_disorder_group
C C1 0.2469(4) 0.17076(11) 0.2500 0.0386(5) Uani d S 1 . .
C C2 0.3511(3) 0.14064(8) 0.12792(15) 0.0478(4) Uani d . 1 . .
H H2 0.2895 0.1610 0.0451 0.057 Uiso calc R 1 . .
C C3 0.5451(4) 0.08076(9) 0.12874(17) 0.0543(5) Uani d . 1 . .
H H3 0.6133 0.0616 0.0461 0.065 Uiso calc R 1 . .
C C4 0.6408(5) 0.04856(12) 0.2500 0.0521(6) Uani d S 1 . .
C C7 0.0344(4) 0.23258(11) 0.2500 0.0363(5) Uani d S 1 . .
C C8 0.8408(6) -0.01930(14) 0.2500 0.0746(8) Uani d S 1 . .
H H8A 0.8837 -0.0336 0.3426 0.112 Uiso calc PR 0.50 . .
H H8B 1.0209 -0.0071 0.2035 0.112 Uiso calc PR 0.50 . .
H H8C 0.7450 -0.0604 0.2039 0.112 Uiso calc PR 0.50 . .
N N1 -0.0825(3) 0.26572(7) 0.35937(12) 0.0435(4) Uani d . 1 . .
N N2 -0.2736(3) 0.31947(7) 0.31588(13) 0.0489(4) Uani d . 1 . .
H H1 -0.064(6) 0.2534(19) 0.446(3) 0.045(8) Uiso d P 0.50 . .

loop_
_atom_site_aniso_label
_atom_site_aniso_U_11
_atom_site_aniso_U_22
_atom_site_aniso_U_33
_atom_site_aniso_U_12
_atom_site_aniso_U_13
_atom_site_aniso_U_23
C1 0.0394(10) 0.0431(10) 0.0333(10) -0.0074(9) 0.000 0.000
C2 0.0540(9) 0.0525(9) 0.0369(8) -0.0014(7) 0.0021(7) -0.0017(6)
C3 0.0544(9) 0.0552(9) 0.0532(10) -0.0016(8) 0.0081(7) -0.0105(8)
C4 0.0428(12) 0.0430(12) 0.0705(16) -0.0079(10) 0.000 0.000
C7 0.0415(10) 0.0411(10) 0.0262(8) -0.0109(8) 0.000 0.000
C8 0.0601(15) 0.0542(15) 0.109(2) 0.0045(13) 0.000 0.000
N1 0.0538(7) 0.0477(7) 0.0291(6) -0.0020(6) 0.0017(5) -0.0010(5)
N2 0.0607(8) 0.0489(7) 0.0371(6) 0.0011(6) 0.0030(6) -0.0019(5)

loop_
_atom_type_symbol
_atom_type_description
_atom_type_scat_dispersion_real
_atom_type_scat_dispersion_imag
_atom_type_scat_source
N N 0.0061 0.0033 'International Tables Vol C Tables 4.2.6.8 and 6.1.1.4'
C C 0.0033 0.0016 'International Tables Vol C Tables 4.2.6.8 and 6.1.1.4'
H H 0.0000 0.0000 'International Tables Vol C Tables 4.2.6.8 and 6.1.1.4'

loop_
_geom_angle_atom_site_label_1
_geom_angle_atom_site_label_2
_geom_angle_atom_site_label_3
_geom_angle_site_symmetry_1
_geom_angle_site_symmetry_3
_geom_angle
_geom_angle_publ_flag
C2 C1 C2 . 6_556 118.28(19) ?
C2 C1 C7 . . 120.86(10) ?
C2 C1 C7 6_556 . 120.86(10) ?
C3 C2 C1 . . 120.51(15) ?
C3 C2 H2 . . 119.7 ?
C1 C2 H2 . . 119.7 ?
C2 C3 C4 . . 121.47(16) ?
C2 C3 H3 . . 119.3 ?
C4 C3 H3 . . 119.3 ?
C3 C4 C3 6_556 . 117.7(2) ?
C3 C4 C8 6_556 . 121.17(11) ?
C3 C4 C8 . . 121.17(11) ?
N1 C7 N1 6_556 . 106.98(17) ?
N1 C7 C1 6_556 . 126.51(9) ?
N1 C7 C1 . . 126.51(9) ?
C4 C8 H8A . . 109.5 ?
C4 C8 H8B . . 109.5 ?
H8A C8 H8B . . 109.5 ?
C4 C8 H8C . . 109.5 ?
H8A C8 H8C . . 109.5 ?
H8B C8 H8C . . 109.5 ?
C7 N1 N2 . . 108.24(12) ?
C7 N1 H1 . . 129(2) ?
N2 N1 H1 . . 123(2) ?
N2 N2 N1 6_556 . 108.27(7) ?

loop_
_geom_bond_atom_site_label_1
_geom_bond_atom_site_label_2
_geom_bond_site_symmetry_2
_geom_bond_distance
_geom_bond_publ_flag
C1 C2 . 1.3905(18) ?
C1 C2 6_556 1.3905(18) ?
C1 C7 . 1.460(3) ?
C2 C3 . 1.379(2) ?
C2 H2 . 0.9300 ?
C3 C4 . 1.386(2) ?
C3 H3 . 0.9300 ?
C4 C3 6_556 1.386(2) ?
C4 C8 . 1.507(3) ?
C7 N1 6_556 1.3306(17) ?
C7 N1 . 1.3306(17) ?
C8 H8A . 0.9600 ?
C8 H8B . 0.9600 ?
C8 H8C . 0.9600 ?
N1 N2 . 1.3566(17) ?
N1 H1 . 0.87(3) ?
N2 N2 6_556 1.288(2) ?

loop_
_geom_hbond_atom_site_label_D
_geom_hbond_atom_site_label_H
_geom_hbond_atom_site_label_A
_geom_hbond_site_symmetry_A
_geom_hbond_distance_DH
_geom_hbond_distance_HA
_geom_hbond_distance_DA
_geom_hbond_angle_DHA
N1 H1 N1 3_556 0.87(3) 1.94(3) 2.806(2) 171(3)
